data_7156193
loop_
_publ_author_name
'Waheed, Mohd'
'Ahmed, Naseem'
'Alsharif, Meshari A.'
'Alahmdi, Mohammed Issa'
'Mukhtar, Sayeed'

_publ_section_title
;
 One-pot synthesis of 1,5-diketones from 3-acetyl-4-hydroxycoumarin and
 effective cyclization to unexpected 3,4-dihydropyridines.
;
_journal_issue 18
_journal_name_full 'Organic &amp; biomolecular chemistry'
_journal_page_first 3428
_journal_page_last 3437
_journal_paper_doi 10.1039/c8ob00718g
_journal_volume 16
_journal_year 2018
_chemical_formula_moiety 'C24 H21 N O3, C2 H3 N'
_chemical_formula_sum 'C26 H24 N2 O3'
_chemical_formula_weight 412.47
_space_group_crystal_system triclinic
_space_group_IT_number 2
_space_group_name_Hall '-P 1'
_space_group_name_H-M_alt 'P -1'
_symmetry_space_group_name_Hall '-P 1'
_symmetry_space_group_name_H-M 'P -1'
_atom_sites_solution_hydrogens geom
_atom_sites_solution_primary direct
_atom_sites_solution_secondary difmap
_audit_block_doi 10.5517/ccdc.csd.cc1ywzkc
_audit_creation_method SHELXL-2014/7
_audit_update_record
;
2018-01-02 deposited with the CCDC.
2018-04-11 downloaded from the CCDC.
;
_cell_angle_alpha 89.432(3)
_cell_angle_beta 71.763(3)
_cell_angle_gamma 86.136(3)
_cell_formula_units_Z 2
_cell_length_a 8.0151(4)
_cell_length_b 11.4152(5)
_cell_length_c 12.7980(6)
_cell_measurement_reflns_used 111
_cell_measurement_temperature 296(2)
_cell_measurement_theta_max 28.378
_cell_measurement_theta_min 1.675
_cell_volume 1109.52(9)
_computing_cell_refinement 'Bruker Kappa Apex'
_computing_data_collection 'Bruker Kappa Apex'
_computing_data_reduction 'Bruker SAINT'
_computing_molecular_graphics 'Bruker SHELXTL'
_computing_publication_material 'Bruker SHELXTL'
_computing_structure_refinement 'SHELXL-2014/7 (Sheldrick, 2014)'
_computing_structure_solution 'SHELXL-2014/7 (Sheldrick, 2014)'
_diffrn_ambient_temperature 296(2)
_diffrn_measured_fraction_theta_full 1.000
_diffrn_measured_fraction_theta_max 0.996
_diffrn_measurement_device_type 'CCD area detector'
_diffrn_measurement_method 'phi omega scans'
_diffrn_radiation_type MoK\a
_diffrn_radiation_wavelength 0.71073
_diffrn_reflns_av_R_equivalents 0.0418
_diffrn_reflns_av_unetI/netI 0.0654
_diffrn_reflns_Laue_measured_fraction_full 1.000
_diffrn_reflns_Laue_measured_fraction_max 0.996
_diffrn_reflns_limit_h_max 10
_diffrn_reflns_limit_h_min -10
_diffrn_reflns_limit_k_max 13
_diffrn_reflns_limit_k_min -15
_diffrn_reflns_limit_l_max 17
_diffrn_reflns_limit_l_min -17
_diffrn_reflns_number 17926
_diffrn_reflns_point_group_measured_fraction_full 1.000
_diffrn_reflns_point_group_measured_fraction_max 0.996
_diffrn_reflns_theta_full 25.242
_diffrn_reflns_theta_max 28.378
_diffrn_reflns_theta_min 1.675
_diffrn_source 'fine-focus sealed tube'
_exptl_absorpt_coefficient_mu 0.081
_exptl_absorpt_correction_T_max 0.982
_exptl_absorpt_correction_T_min 0.982
_exptl_absorpt_correction_type multi-scan
_exptl_absorpt_process_details '(SADABS; Bruker, 2000)'
_exptl_crystal_colour green
_exptl_crystal_density_diffrn 1.235
_exptl_crystal_density_method 'not measured'
_exptl_crystal_description square
_exptl_crystal_F_000 436.0
_exptl_crystal_size_max 0.23
_exptl_crystal_size_mid 0.23
_exptl_crystal_size_min 0.23
_refine_diff_density_max 0.461
_refine_diff_density_min -0.817
_refine_diff_density_rms 0.144
_refine_ls_extinction_coef 0.0085(12)
_refine_ls_extinction_method SHELXL
_refine_ls_goodness_of_fit_ref 0.950
_refine_ls_hydrogen_treatment constr
_refine_ls_matrix_type full
_refine_ls_number_parameters 281
_refine_ls_number_reflns 5535
_refine_ls_number_restraints 0
_refine_ls_restrained_S_all 0.950
_refine_ls_R_factor_all 0.1632
_refine_ls_R_factor_gt 0.0701
_refine_ls_shift/su_max 0.029
_refine_ls_shift/su_mean 0.022
_refine_ls_structure_factor_coef Fsqd
_refine_ls_weighting_details 'w=1/[\s^2^(Fo^2^)+(0.1827P)^2^] where P=(Fo^2^+2Fc^2^)/3'
_refine_ls_weighting_scheme calc
_refine_ls_wR_factor_gt 0.2155
_refine_ls_wR_factor_ref 0.2979
_reflns_Friedel_coverage 0.000
_reflns_number_gt 2545
_reflns_number_total 5535
_reflns_threshold_expression >2sigma(I)
_cod_data_source_file c8ob00718g2.cif
_cod_data_source_block shelx
_cod_depositor_comments 'Adding full bibliography for 7156193--7156194.cif.'
_cod_database_code 7156193
_shelx_shelxl_version_number 2014/7
_shelx_space_group_comment
;
The symmetry employed for this shelxl refinement is uniquely defined
by the following loop, which should always be used as a source of
symmetry information in preference to the above space-group names.
They are only intended as comments.
;
_shelx_estimated_absorpt_t_min 0.982
_shelx_estimated_absorpt_t_max 0.982

loop_
_space_group_symop_operation_xyz
'x, y, z'
'-x, -y, -z'

loop_
_atom_site_label
_atom_site_type_symbol
_atom_site_fract_x
_atom_site_fract_y
_atom_site_fract_z
_atom_site_U_iso_or_equiv
_atom_site_adp_type
_atom_site_occupancy
_atom_site_site_symmetry_order
_atom_site_calc_flag
_atom_site_refinement_flags_posn
_atom_site_refinement_flags_adp
O1 O 0.2060(3) 0.65127(18) 0.65507(16) 0.0591(6) Uani 1 1 d . .
O3 O 0.4290(3) 0.50240(17) 0.35050(16) 0.0566(6) Uani 1 1 d . .
O2 O 0.3805(3) 0.79509(19) 0.61620(17) 0.0662(6) Uani 1 1 d . .
N1 N 0.5743(3) 0.6931(2) 0.28310(19) 0.0516(6) Uani 1 1 d . .
C8 C 0.3978(3) 0.6680(2) 0.4667(2) 0.0448(7) Uani 1 1 d . .
H8 H 0.2900 0.7012 0.4538 0.054 Uiso 1 1 calc R U
C1 C 0.2282(3) 0.4920(2) 0.5282(2) 0.0456(6) Uani 1 1 d . .
C9 C 0.3334(4) 0.7107(3) 0.5789(2) 0.0506(7) Uani 1 1 d . .
C19 C 0.3441(4) 0.9693(2) 0.2931(2) 0.0516(7) Uani 1 1 d . .
C7 C 0.3591(4) 0.5516(2) 0.4409(2) 0.0454(7) Uani 1 1 d . .
C10 C 0.4997(4) 0.7388(2) 0.3826(2) 0.0467(7) Uani 1 1 d . .
C6 C 0.1537(4) 0.5454(3) 0.6298(2) 0.0519(7) Uani 1 1 d . .
C12 C 0.5310(4) 0.9372(2) 0.2942(2) 0.0530(8) Uani 1 1 d . .
H12 H 0.5848 1.0107 0.2991 0.064 Uiso 1 1 calc R U
C11 C 0.5304(4) 0.8653(2) 0.3959(2) 0.0521(7) Uani 1 1 d . .
H11A H 0.6424 0.8700 0.4092 0.063 Uiso 1 1 calc R U
H11B H 0.4387 0.8987 0.4594 0.063 Uiso 1 1 calc R U
C14 C 0.6631(4) 0.7572(3) 0.1886(2) 0.0553(8) Uani 1 1 d . .
C2 C 0.1728(4) 0.3824(3) 0.5098(3) 0.0548(8) Uani 1 1 d . .
H2 H 0.2226 0.3448 0.4419 0.066 Uiso 1 1 calc R U
C13 C 0.6435(4) 0.8741(3) 0.1912(2) 0.0560(8) Uani 1 1 d . .
C5 C 0.0227(4) 0.4939(3) 0.7116(3) 0.0655(9) Uani 1 1 d . .
H5 H -0.0290 0.5317 0.7791 0.079 Uiso 1 1 calc R U
C24 C 0.2552(4) 0.9004(3) 0.2443(3) 0.0626(9) Uani 1 1 d . .
H24 H 0.3127 0.8324 0.2068 0.075 Uiso 1 1 calc R U
C23 C 0.0832(5) 0.9288(3) 0.2490(3) 0.0717(10) Uani 1 1 d . .
H23 H 0.0260 0.8801 0.2155 0.086 Uiso 1 1 calc R U
C4 C -0.0292(5) 0.3874(3) 0.6920(3) 0.0703(10) Uani 1 1 d . .
H4 H -0.1162 0.3524 0.7469 0.084 Uiso 1 1 calc R U
C3 C 0.0456(4) 0.3302(3) 0.5912(3) 0.0648(9) Uani 1 1 d . .
H3 H 0.0099 0.2572 0.5790 0.078 Uiso 1 1 calc R U
C22 C -0.0026(5) 1.0279(4) 0.3026(3) 0.0797(11) Uani 1 1 d . .
H22 H -0.1186 1.0478 0.3059 0.096 Uiso 1 1 calc R U
C20 C 0.2560(5) 1.0699(3) 0.3463(3) 0.0803(11) Uani 1 1 d . .
H2O H 0.3131 1.1195 0.3790 0.096 Uiso 1 1 calc R U
C21 C 0.0825(6) 1.0981(4) 0.3516(4) 0.1020(15) Uani 1 1 d . .
H21 H 0.0236 1.1657 0.3890 0.122 Uiso 1 1 calc R U
C26 C 0.6313(8) 0.3426(6) 0.0419(5) 0.1234(19) Uani 1 1 d . .
C25 C 0.5535(11) 0.3142(6) 0.1510(4) 0.170(3) Uani 1 1 d . .
H25B H 0.5068 0.2384 0.1549 0.255 Uiso 1 1 calc R U
H25A H 0.4600 0.3720 0.1849 0.255 Uiso 1 1 calc R U
H25C H 0.6399 0.3124 0.1888 0.255 Uiso 1 1 calc R U
N2 N 0.6891(10) 0.3661(8) -0.0437(5) 0.221(4) Uani 1 1 d . .
C15 C 0.7657(5) 0.6833(3) 0.0918(3) 0.0768(10) Uani 1 1 d . .
H15A H 0.6885 0.6304 0.0740 0.092 Uiso 1 1 calc R U
H15B H 0.8576 0.6361 0.1102 0.092 Uiso 1 1 calc R U
C18 C 0.7234(5) 0.9435(3) 0.0900(3) 0.0843(12) Uani 1 1 d . .
H18A H 0.6315 0.9933 0.0742 0.101 Uiso 1 1 calc R U
H18B H 0.8071 0.9940 0.1038 0.101 Uiso 1 1 calc R U
C16 C 0.8469(9) 0.7558(5) -0.0060(4) 0.143(2) Uani 1 1 d . .
H16A H 0.9735 0.7424 -0.0235 0.172 Uiso 1 1 calc R U
H16B H 0.8162 0.7238 -0.0670 0.172 Uiso 1 1 calc R U
C17 C 0.8126(16) 0.8693(6) -0.0055(5) 0.264(6) Uani 1 1 d . .
H17A H 0.7455 0.8829 -0.0563 0.317 Uiso 1 1 calc R U
H17B H 0.9251 0.9022 -0.0394 0.317 Uiso 1 1 calc R U

loop_
_atom_site_aniso_label
_atom_site_aniso_U_11
_atom_site_aniso_U_22
_atom_site_aniso_U_33
_atom_site_aniso_U_23
_atom_site_aniso_U_13
_atom_site_aniso_U_12
O1 0.0644(14) 0.0551(13) 0.0530(11) -0.0047(10) -0.0118(10) -0.0019(10)
O3 0.0635(14) 0.0458(12) 0.0549(12) -0.0056(9) -0.0100(10) -0.0052(10)
O2 0.0798(16) 0.0591(14) 0.0643(13) -0.0095(11) -0.0278(12) -0.0092(12)
N1 0.0512(14) 0.0499(14) 0.0506(13) 0.0049(11) -0.0116(11) -0.0038(11)
C8 0.0428(15) 0.0400(15) 0.0556(16) 0.0015(12) -0.0225(13) 0.0035(12)
C1 0.0423(15) 0.0429(15) 0.0536(16) 0.0030(13) -0.0184(13) 0.0006(12)
C9 0.0491(17) 0.0477(17) 0.0557(16) 0.0010(14) -0.0184(14) 0.0015(13)
C19 0.0526(17) 0.0444(16) 0.0645(17) 0.0127(14) -0.0272(14) -0.0088(13)
C7 0.0427(15) 0.0428(15) 0.0518(15) 0.0017(13) -0.0173(13) 0.0027(12)
C10 0.0432(15) 0.0452(16) 0.0568(16) 0.0057(13) -0.0234(13) -0.0013(12)
C6 0.0485(17) 0.0504(17) 0.0569(17) 0.0059(14) -0.0177(14) 0.0010(13)
C12 0.0510(17) 0.0412(15) 0.0764(19) 0.0115(14) -0.0318(15) -0.0136(13)
C11 0.0547(18) 0.0450(16) 0.0666(17) 0.0025(14) -0.0331(15) -0.0050(13)
C14 0.0481(17) 0.062(2) 0.0561(17) 0.0090(15) -0.0154(14) -0.0099(14)
C2 0.0521(17) 0.0516(18) 0.0641(18) 0.0063(14) -0.0233(15) -0.0040(14)
C13 0.0467(17) 0.060(2) 0.0676(19) 0.0167(15) -0.0248(15) -0.0157(14)
C5 0.0571(19) 0.074(2) 0.0577(18) 0.0104(17) -0.0086(15) -0.0015(17)
C24 0.0589(19) 0.0478(17) 0.092(2) 0.0077(16) -0.0382(18) -0.0107(14)
C23 0.064(2) 0.067(2) 0.101(3) 0.014(2) -0.047(2) -0.0199(18)
C4 0.060(2) 0.075(2) 0.073(2) 0.0216(19) -0.0159(18) -0.0165(18)
C3 0.065(2) 0.061(2) 0.073(2) 0.0145(17) -0.0270(18) -0.0134(16)
C22 0.053(2) 0.100(3) 0.095(3) 0.011(2) -0.0364(19) -0.002(2)
C20 0.076(2) 0.076(2) 0.105(3) -0.026(2) -0.054(2) 0.0077(19)
C21 0.079(3) 0.114(3) 0.122(4) -0.039(3) -0.050(3) 0.032(2)
C26 0.127(5) 0.158(5) 0.078(3) -0.022(3) -0.024(3) 0.010(4)
C25 0.263(9) 0.166(6) 0.078(3) -0.021(3) -0.046(4) -0.028(6)
N2 0.214(8) 0.309(10) 0.104(4) 0.004(5) 0.005(4) -0.022(7)
C15 0.081(3) 0.079(2) 0.0603(19) 0.0060(18) -0.0081(18) -0.006(2)
C18 0.087(3) 0.084(3) 0.084(3) 0.030(2) -0.026(2) -0.027(2)
C16 0.186(6) 0.120(5) 0.076(3) 0.020(3) 0.022(3) 0.008(4)
C17 0.484(16) 0.101(5) 0.091(4) 0.022(4) 0.082(6) -0.048(7)

loop_
_atom_type_symbol
_atom_type_description
_atom_type_scat_dispersion_real
_atom_type_scat_dispersion_imag
_atom_type_scat_source
C C 0.0033 0.0016 'International Tables Vol C Tables 4.2.6.8 and 6.1.1.4'
H H 0.0000 0.0000 'International Tables Vol C Tables 4.2.6.8 and 6.1.1.4'
N N 0.0061 0.0033 'International Tables Vol C Tables 4.2.6.8 and 6.1.1.4'
O O 0.0106 0.0060 'International Tables Vol C Tables 4.2.6.8 and 6.1.1.4'
Cl Cl 0.1484 0.1585 'International Tables Vol C Tables 4.2.6.8 and 6.1.1.4'

loop_
_geom_angle_atom_site_label_1
_geom_angle_atom_site_label_2
_geom_angle_atom_site_label_3
_geom_angle
C6 O1 C9 121.7(2)
C10 N1 C14 124.9(3)
C10 C8 C9 120.2(3)
C10 C8 C7 120.2(2)
C9 C8 C7 119.6(2)
C10 C8 H8 90.4
C9 C8 H8 90.2
C7 C8 H8 90.1
C6 C1 C2 118.6(3)
C6 C1 C7 120.0(3)
C2 C1 C7 121.4(3)
O2 C9 O1 114.3(3)
O2 C9 C8 126.8(3)
O1 C9 C8 118.9(3)
C20 C19 C24 117.5(3)
C20 C19 C12 119.3(3)
C24 C19 C12 123.2(3)
O3 C7 C8 123.4(2)
O3 C7 C1 119.9(2)
C8 C7 C1 116.7(2)
N1 C10 C8 119.1(3)
N1 C10 C11 115.7(3)
C8 C10 C11 125.2(3)
O1 C6 C1 121.8(3)
O1 C6 C5 117.1(3)
C1 C6 C5 121.1(3)
C13 C12 C19 113.0(2)
C13 C12 C11 110.5(2)
C19 C12 C11 110.9(2)
C13 C12 H12 107.4
C19 C12 H12 107.4
C11 C12 H12 107.4
C10 C11 C12 112.1(2)
C10 C11 H11A 109.0
C12 C11 H11A 109.2
C10 C11 H11B 109.3
C12 C11 H11B 109.3
H11A C11 H11B 107.9
C13 C14 N1 119.5(3)
C13 C14 C15 125.8(3)
N1 C14 C15 114.6(3)
C3 C2 C1 120.4(3)
C3 C2 H2 119.7
C1 C2 H2 119.8
C14 C13 C18 120.6(3)
C14 C13 C12 120.0(3)
C18 C13 C12 119.3(3)
C4 C5 C6 119.3(3)
C4 C5 H5 120.3
C6 C5 H5 120.4
C19 C24 C23 122.0(3)
C19 C24 H24 119.0
C23 C24 H24 119.0
C22 C23 C24 119.9(3)
C22 C23 H23 120.0
C24 C23 H23 120.1
C5 C4 C3 121.0(3)
C5 C4 H4 119.5
C3 C4 H4 119.5
C2 C3 C4 119.5(3)
C2 C3 H3 120.2
C4 C3 H3 120.3
C23 C22 C21 119.4(3)
C23 C22 H22 120.3
C21 C22 H22 120.3
C19 C20 C21 120.5(3)
C19 C20 H2O 119.7
C21 C20 H2O 119.8
C22 C21 C20 120.8(4)
C22 C21 H21 119.6
C20 C21 H21 119.6
N2 C26 C25 178.5(8)
C26 C25 H25B 109.5
C26 C25 H25A 109.4
H25B C25 H25A 109.5
C26 C25 H25C 109.6
H25B C25 H25C 109.5
H25A C25 H25C 109.5
C14 C15 C16 111.8(3)
C14 C15 H15A 109.2
C16 C15 H15A 109.1
C14 C15 H15B 109.2
C16 C15 H15B 109.4
H15A C15 H15B 107.9
C17 C18 C13 112.6(4)
C17 C18 H18A 109.4
C13 C18 H18A 108.9
C17 C18 H18B 108.8
C13 C18 H18B 109.2
H18A C18 H18B 107.8
C17 C16 C15 121.6(5)
C17 C16 H16A 106.3
C15 C16 H16A 106.9
C17 C16 H16B 107.4
C15 C16 H16B 107.1
H16A C16 H16B 106.8
C16 C17 C18 126.7(5)
C16 C17 H17A 105.1
C18 C17 H17A 105.3
C16 C17 H17B 106.3
C18 C17 H17B 105.8
H17A C17 H17B 106.1

loop_
_geom_bond_atom_site_label_1
_geom_bond_atom_site_label_2
_geom_bond_distance
O1 C6 1.380(4)
O1 C9 1.382(4)
O3 C7 1.238(3)
O2 C9 1.212(3)
N1 C10 1.321(4)
N1 C14 1.421(4)
C8 C10 1.414(4)
C8 C9 1.442(4)
C8 C7 1.449(4)
C8 H8 0.9800
C1 C6 1.377(4)
C1 C2 1.402(4)
C1 C7 1.469(4)
C19 C20 1.374(5)
C19 C24 1.372(4)
C19 C12 1.522(4)
C10 C11 1.501(4)
C6 C5 1.388(4)
C12 C13 1.502(4)
C12 C11 1.531(4)
C12 H12 0.9800
C11 H11A 0.9700
C11 H11B 0.9700
C14 C13 1.332(4)
C14 C15 1.488(5)
C2 C3 1.373(4)
C2 H2 0.9300
C13 C18 1.498(4)
C5 C4 1.361(5)
C5 H5 0.9300
C24 C23 1.378(5)
C24 H24 0.9300
C23 C22 1.356(5)
C23 H23 0.9300
C4 C3 1.389(5)
C4 H4 0.9300
C3 H3 0.9300
C22 C21 1.360(6)
C22 H22 0.9300
C20 C21 1.387(5)
C20 H2O 0.9300
C21 H21 0.9300
C26 N2 1.086(7)
C26 C25 1.385(8)
C25 H25B 0.9600
C25 H25A 0.9600
C25 H25C 0.9600
C15 C16 1.489(6)
C15 H15A 0.9700
C15 H15B 0.9700
C18 C17 1.454(7)
C18 H18A 0.9700
C18 H18B 0.9700
C16 C17 1.306(8)
C16 H16A 0.9700
C16 H16B 0.9700
C17 H17A 0.9700
C17 H17B 0.9700
